data_4105203
loop_
_publ_author_name
'David B. Guthrie'
'Steven J. Geib'
'Dennis P. Curran'

_publ_section_title
;
 Synthesis of Highly Enantioenriched 3,4-Dihydroquinolin-2-ones by
 6-Exo-trig Radical Cyclizations of Axially Chiral \a-Halo-ortho-alkenyl
 Anilides
;
_journal_name_full 'Journal of the American Chemical Society'
_journal_page_first 15492
_journal_page_last 15500
_journal_paper_doi 10.1021/ja9066282
_journal_volume 131
_journal_year 2009
_chemical_absolute_configuration ad
_chemical_formula_moiety 'C24 H28 Br N O4'
_chemical_formula_sum 'C24 H28 Br N O4'
_chemical_formula_weight 474.38
_chemical_name_systematic
; 
 ? 
;
_space_group_IT_number 4
_symmetry_cell_setting monoclinic
_symmetry_space_group_name_Hall 'P 2yb'
_symmetry_space_group_name_H-M 'P 1 21 1'
_atom_sites_solution_hydrogens geom
_atom_sites_solution_primary direct
_atom_sites_solution_secondary difmap
_audit_creation_method SHELXL-97
_cell_angle_alpha 90.00
_cell_angle_beta 101.490(4)
_cell_angle_gamma 90.00
_cell_formula_units_Z 2
_cell_length_a 10.5601(18)
_cell_length_b 7.3873(13)
_cell_length_c 14.727(3)
_cell_measurement_reflns_used 2752
_cell_measurement_temperature 203(2)
_cell_measurement_theta_max 22.6
_cell_measurement_theta_min 2.6
_cell_volume 1125.8(4)
_computing_cell_refinement 'Bruker SMART'
_computing_data_collection 'Bruker SMART'
_computing_data_reduction 'Bruker SAINT'
_computing_molecular_graphics 'Bruker SHELXTL'
_computing_publication_material 'Bruker SHELXTL'
_computing_structure_refinement 'SHELXL-97 (Sheldrick, 1997)'
_computing_structure_solution 'SHELXS-97 (Sheldrick, 1990)'
_diffrn_ambient_temperature 203(2)
_diffrn_measured_fraction_theta_full 1.000
_diffrn_measured_fraction_theta_max 0.943
_diffrn_measurement_device_type 'Bruker Smart Apex CCD'
_diffrn_measurement_method 'omega scans'
_diffrn_radiation_monochromator graphite
_diffrn_radiation_source 'fine-focus sealed tube'
_diffrn_radiation_type MoK\a
_diffrn_radiation_wavelength 0.71073
_diffrn_reflns_av_R_equivalents 0.0458
_diffrn_reflns_av_sigmaI/netI 0.0873
_diffrn_reflns_limit_h_max 15
_diffrn_reflns_limit_h_min -15
_diffrn_reflns_limit_k_max 11
_diffrn_reflns_limit_k_min -10
_diffrn_reflns_limit_l_max 21
_diffrn_reflns_limit_l_min -21
_diffrn_reflns_number 14095
_diffrn_reflns_theta_full 30.00
_diffrn_reflns_theta_max 32.35
_diffrn_reflns_theta_min 1.97
_exptl_absorpt_coefficient_mu 1.855
_exptl_absorpt_correction_T_max 0.8362
_exptl_absorpt_correction_T_min 0.6967
_exptl_absorpt_correction_type multi-scan
_exptl_absorpt_process_details 'Bruker Sadabs'
_exptl_crystal_colour colorless
_exptl_crystal_density_diffrn 1.399
_exptl_crystal_density_meas 0
_exptl_crystal_description block
_exptl_crystal_F_000 492
_exptl_crystal_size_max 0.21
_exptl_crystal_size_mid 0.18
_exptl_crystal_size_min 0.10
_refine_diff_density_max 0.776
_refine_diff_density_min -0.254
_refine_diff_density_rms 0.073
_refine_ls_abs_structure_details 'Flack H D (1983), Acta Cryst. A39, 876-881'
_refine_ls_abs_structure_Flack 0.008(9)
_refine_ls_extinction_method none
_refine_ls_goodness_of_fit_ref 0.823
_refine_ls_hydrogen_treatment constr
_refine_ls_matrix_type full
_refine_ls_number_parameters 277
_refine_ls_number_reflns 7315
_refine_ls_number_restraints 1
_refine_ls_restrained_S_all 0.823
_refine_ls_R_factor_all 0.0747
_refine_ls_R_factor_gt 0.0500
_refine_ls_shift/su_max 0.001
_refine_ls_shift/su_mean 0.000
_refine_ls_structure_factor_coef Fsqd
_refine_ls_weighting_details 'calc w=1/[\s^2^(Fo^2^)+(0.0780P)^2^+0.0000P] where P=(Fo^2^+2Fc^2^)/3'
_refine_ls_weighting_scheme calc
_refine_ls_wR_factor_gt 0.1159
_refine_ls_wR_factor_ref 0.1338
_reflns_number_gt 5348
_reflns_number_total 7315
_reflns_threshold_expression >2sigma(I)
_cod_data_source_file ja9066282_si_003.cif
_cod_data_source_block dg81908s
_cod_original_cell_volume 1125.8(3)
_cod_original_sg_symbol_H-M 'P 21'
_cod_database_code 4105203

loop_
_symmetry_equiv_pos_as_xyz
'x, y, z'
'-x, y+1/2, -z'

loop_
_atom_site_label
_atom_site_type_symbol
_atom_site_fract_x
_atom_site_fract_y
_atom_site_fract_z
_atom_site_U_iso_or_equiv
_atom_site_adp_type
_atom_site_occupancy
_atom_site_symmetry_multiplicity
_atom_site_calc_flag
_atom_site_refinement_flags
Br Br 0.70134(3) 0.27425(5) 0.31693(2) 0.04584(12) Uani 1 1 d .
N N 0.4912(2) 0.5276(3) 0.17956(16) 0.0266(5) Uani 1 1 d .
O1 O -0.0922(2) 0.2666(7) 0.02915(15) 0.0580(7) Uani 1 1 d .
C1 C 0.6143(3) 0.4885(4) 0.3422(2) 0.0289(6) Uani 1 1 d .
O2 O 0.4508(2) 0.6082(3) 0.02853(14) 0.0365(5) Uani 1 1 d .
C2 C 0.6505(3) 0.5530(5) 0.4312(2) 0.0356(7) Uani 1 1 d .
H2A H 0.7046 0.4827 0.4761 0.043 Uiso 1 1 calc R
C3 C 0.6082(3) 0.7203(5) 0.4555(2) 0.0354(7) Uani 1 1 d .
O3 O 0.2397(2) 0.8903(5) 0.35234(17) 0.0590(8) Uani 1 1 d .
O4 O 0.06552(17) 0.7986(4) 0.24937(12) 0.0332(5) Uani 1 1 d .
C4 C 0.5253(3) 0.8181(4) 0.3885(2) 0.0306(7) Uani 1 1 d .
H4A H 0.4961 0.9321 0.4038 0.037 Uiso 1 1 calc R
C5 C 0.4840(2) 0.7515(4) 0.29883(17) 0.0249(5) Uani 1 1 d .
C6 C 0.4054(3) 0.8677(4) 0.22364(19) 0.0251(5) Uani 1 1 d .
H6A H 0.4128 0.9954 0.2445 0.030 Uiso 1 1 calc R
C7 C 0.4701(3) 0.8490(4) 0.1398(2) 0.0309(6) Uani 1 1 d .
H7A H 0.4232 0.9223 0.0885 0.037 Uiso 1 1 calc R
H7B H 0.5590 0.8943 0.1559 0.037 Uiso 1 1 calc R
C8 C 0.4714(3) 0.6552(4) 0.1097(2) 0.0271(6) Uani 1 1 d .
C9 C 0.5282(3) 0.5836(4) 0.27343(18) 0.0254(5) Uani 1 1 d .
C10 C 0.4512(3) 0.3402(4) 0.1522(2) 0.0334(6) Uani 1 1 d .
H10A H 0.4814 0.2592 0.2047 0.040 Uiso 1 1 calc R
H10B H 0.4928 0.3027 0.1014 0.040 Uiso 1 1 calc R
C11 C 0.2248(3) 0.3299(5) 0.1842(2) 0.0410(8) Uani 1 1 d .
H11A H 0.2603 0.3489 0.2472 0.049 Uiso 1 1 calc R
C12 C 0.0892(3) 0.3118(5) 0.1555(2) 0.0438(9) Uani 1 1 d .
H12A H 0.0347 0.3198 0.1987 0.053 Uiso 1 1 calc R
C13 C 0.0391(3) 0.2826(7) 0.0638(2) 0.0433(7) Uani 1 1 d .
C14 C 0.1175(3) 0.2699(9) 0.0002(2) 0.0544(9) Uani 1 1 d .
H14A H 0.0818 0.2479 -0.0625 0.065 Uiso 1 1 calc R
C15 C 0.2488(3) 0.2895(7) 0.0292(2) 0.0465(8) Uani 1 1 d .
H15A H 0.3018 0.2820 -0.0150 0.056 Uiso 1 1 calc R
C16 C 0.3059(3) 0.3201(4) 0.1215(2) 0.0325(6) Uani 1 1 d .
C17 C 0.2610(3) 0.8188(4) 0.19704(19) 0.0290(6) Uani 1 1 d .
H17A H 0.2199 0.8958 0.1453 0.035 Uiso 1 1 calc R
H17B H 0.2528 0.6929 0.1757 0.035 Uiso 1 1 calc R
C18 C 0.1906(3) 0.8412(4) 0.2758(2) 0.0318(6) Uani 1 1 d .
C19 C -0.0212(3) 0.8001(6) 0.3167(2) 0.0383(8) Uani 1 1 d .
C20 C -0.1533(3) 0.7639(9) 0.2556(3) 0.0577(10) Uani 1 1 d .
H20A H -0.1705 0.8536 0.2065 0.087 Uiso 1 1 calc R
H20B H -0.2193 0.7710 0.2927 0.087 Uiso 1 1 calc R
H20C H -0.1540 0.6440 0.2286 0.087 Uiso 1 1 calc R
C21 C 0.0175(5) 0.6520(8) 0.3869(3) 0.0698(14) Uani 1 1 d .
H21A H 0.0203 0.5375 0.3552 0.105 Uiso 1 1 calc R
H21B H -0.0451 0.6447 0.4269 0.105 Uiso 1 1 calc R
H21C H 0.1022 0.6785 0.4239 0.105 Uiso 1 1 calc R
C22 C -0.0216(4) 0.9837(7) 0.3617(3) 0.0562(11) Uani 1 1 d .
H22A H 0.0607 1.0037 0.4033 0.084 Uiso 1 1 calc R
H22B H -0.0906 0.9887 0.3964 0.084 Uiso 1 1 calc R
H22C H -0.0353 1.0767 0.3143 0.084 Uiso 1 1 calc R
C23 C 0.6525(3) 0.7955(8) 0.5525(2) 0.0524(9) Uani 1 1 d .
H23A H 0.5878 0.7700 0.5891 0.079 Uiso 1 1 calc R
H23B H 0.6644 0.9253 0.5491 0.079 Uiso 1 1 calc R
H23C H 0.7336 0.7392 0.5812 0.079 Uiso 1 1 calc R
C24 C -0.1764(3) 0.2712(10) 0.0912(3) 0.0656(11) Uani 1 1 d .
H24A H -0.1446 0.1914 0.1430 0.098 Uiso 1 1 calc R
H24B H -0.2616 0.2315 0.0599 0.098 Uiso 1 1 calc R
H24C H -0.1817 0.3938 0.1136 0.098 Uiso 1 1 calc R

loop_
_atom_site_aniso_label
_atom_site_aniso_U_11
_atom_site_aniso_U_22
_atom_site_aniso_U_33
_atom_site_aniso_U_23
_atom_site_aniso_U_13
_atom_site_aniso_U_12
Br 0.04299(18) 0.04097(18) 0.05117(19) 0.00253(18) 0.00365(13) 0.01911(17)
N 0.0298(11) 0.0231(11) 0.0277(11) 0.0031(9) 0.0075(9) 0.0026(9)
O1 0.0408(12) 0.089(2) 0.0403(12) -0.0045(19) -0.0005(10) -0.015(2)
C1 0.0258(13) 0.0260(13) 0.0357(15) 0.0047(11) 0.0085(11) 0.0058(10)
O2 0.0454(13) 0.0398(13) 0.0267(10) 0.0027(9) 0.0129(9) 0.0024(10)
C2 0.0268(14) 0.0475(19) 0.0319(15) 0.0094(13) 0.0047(11) 0.0038(13)
C3 0.0272(14) 0.048(2) 0.0300(14) -0.0005(12) 0.0039(11) -0.0002(12)
O3 0.0294(12) 0.109(3) 0.0376(13) -0.0261(15) 0.0048(10) 0.0018(14)
O4 0.0265(9) 0.0448(14) 0.0288(9) -0.0018(10) 0.0070(7) -0.0020(10)
C4 0.0273(13) 0.0341(18) 0.0303(13) -0.0013(11) 0.0058(10) 0.0000(11)
C5 0.0197(10) 0.0263(15) 0.0290(11) 0.0030(11) 0.0057(9) 0.0008(10)
C6 0.0246(12) 0.0225(13) 0.0286(13) 0.0019(10) 0.0060(10) 0.0013(10)
C7 0.0305(14) 0.0282(14) 0.0353(16) 0.0084(12) 0.0099(12) -0.0010(11)
C8 0.0271(14) 0.0287(15) 0.0283(14) 0.0065(11) 0.0123(11) 0.0021(11)
C9 0.0232(12) 0.0272(14) 0.0266(12) 0.0037(10) 0.0072(10) -0.0013(10)
C10 0.0373(15) 0.0260(13) 0.0369(15) 0.0000(12) 0.0074(12) 0.0040(12)
C11 0.0460(18) 0.046(2) 0.0314(15) -0.0024(13) 0.0099(13) -0.0081(14)
C12 0.0452(17) 0.051(3) 0.0401(16) -0.0013(15) 0.0197(14) -0.0060(15)
C13 0.0417(15) 0.0466(18) 0.0397(15) -0.0023(19) 0.0033(12) -0.0063(19)
C14 0.0514(18) 0.077(3) 0.0332(15) -0.006(2) 0.0034(13) -0.008(3)
C15 0.0481(17) 0.056(2) 0.0358(15) -0.0091(19) 0.0091(13) -0.005(2)
C16 0.0362(14) 0.0245(15) 0.0375(15) 0.0010(11) 0.0090(12) -0.0014(11)
C17 0.0251(12) 0.0324(17) 0.0298(13) 0.0012(10) 0.0067(10) 0.0054(10)
C18 0.0255(13) 0.0380(15) 0.0319(14) -0.0027(12) 0.0059(11) 0.0038(11)
C19 0.0287(13) 0.054(2) 0.0341(14) 0.0080(15) 0.0124(11) 0.0027(15)
C20 0.0361(16) 0.086(3) 0.0536(19) -0.003(3) 0.0159(14) -0.010(2)
C21 0.067(3) 0.082(3) 0.070(3) 0.038(3) 0.035(2) 0.024(3)
C22 0.044(2) 0.073(3) 0.055(2) -0.014(2) 0.0184(18) 0.011(2)
C23 0.0485(18) 0.067(3) 0.0367(16) -0.006(2) -0.0029(13) 0.004(2)
C24 0.0377(17) 0.099(3) 0.061(2) -0.012(3) 0.0104(15) -0.013(3)

loop_
_atom_type_symbol
_atom_type_description
_atom_type_scat_dispersion_real
_atom_type_scat_dispersion_imag
_atom_type_scat_source
C C 0.0033 0.0016 'International Tables Vol C Tables 4.2.6.8 and 6.1.1.4'
H H 0.0000 0.0000 'International Tables Vol C Tables 4.2.6.8 and 6.1.1.4'
N N 0.0061 0.0033 'International Tables Vol C Tables 4.2.6.8 and 6.1.1.4'
O O 0.0106 0.0060 'International Tables Vol C Tables 4.2.6.8 and 6.1.1.4'
Br Br -0.2901 2.4595 'International Tables Vol C Tables 4.2.6.8 and 6.1.1.4'

loop_
_geom_angle_atom_site_label_1
_geom_angle_atom_site_label_2
_geom_angle_atom_site_label_3
_geom_angle
C8 N C9 119.9(2)
C8 N C10 116.3(2)
C9 N C10 123.1(2)
C13 O1 C24 118.6(3)
C2 C1 C9 122.0(3)
C2 C1 Br 114.9(2)
C9 C1 Br 122.9(2)
C1 C2 C3 120.9(3)
C1 C2 H2A 119.6
C3 C2 H2A 119.6
C4 C3 C2 118.1(3)
C4 C3 C23 120.8(3)
C2 C3 C23 121.0(3)
C18 O4 C19 120.8(2)
C3 C4 C5 121.6(3)
C3 C4 H4A 119.2
C5 C4 H4A 119.2
C4 C5 C9 120.4(2)
C4 C5 C6 121.0(3)
C9 C5 C6 118.1(2)
C5 C6 C7 105.7(2)
C5 C6 C17 115.1(2)
C7 C6 C17 110.6(2)
C5 C6 H6A 108.4
C7 C6 H6A 108.4
C17 C6 H6A 108.4
C8 C7 C6 110.8(2)
C8 C7 H7A 109.5
C6 C7 H7A 109.5
C8 C7 H7B 109.5
C6 C7 H7B 109.5
H7A C7 H7B 108.1
O2 C8 N 120.4(3)
O2 C8 C7 123.3(3)
N C8 C7 116.2(2)
C5 C9 C1 116.8(3)
C5 C9 N 118.4(2)
C1 C9 N 124.6(3)
N C10 C16 112.9(2)
N C10 H10A 109.0
C16 C10 H10A 109.0
N C10 H10B 109.0
C16 C10 H10B 109.0
H10A C10 H10B 107.8
C16 C11 C12 121.4(3)
C16 C11 H11A 119.3
C12 C11 H11A 119.3
C13 C12 C11 118.6(3)
C13 C12 H12A 120.7
C11 C12 H12A 120.7
C12 C13 C14 121.2(3)
C12 C13 O1 122.7(3)
C14 C13 O1 116.1(3)
C13 C14 C15 119.4(3)
C13 C14 H14A 120.3
C15 C14 H14A 120.3
C14 C15 C16 122.3(3)
C14 C15 H15A 118.9
C16 C15 H15A 118.9
C11 C16 C15 117.1(3)
C11 C16 C10 121.4(3)
C15 C16 C10 121.5(3)
C18 C17 C6 113.2(2)
C18 C17 H17A 108.9
C6 C17 H17A 108.9
C18 C17 H17B 108.9
C6 C17 H17B 108.9
H17A C17 H17B 107.7
O3 C18 O4 124.1(3)
O3 C18 C17 124.7(3)
O4 C18 C17 111.2(2)
O4 C19 C21 109.7(3)
O4 C19 C22 110.9(3)
C21 C19 C22 112.1(4)
O4 C19 C20 102.6(2)
C21 C19 C20 111.7(4)
C22 C19 C20 109.5(4)
C19 C20 H20A 109.5
C19 C20 H20B 109.5
H20A C20 H20B 109.5
C19 C20 H20C 109.5
H20A C20 H20C 109.5
H20B C20 H20C 109.5
C19 C21 H21A 109.5
C19 C21 H21B 109.5
H21A C21 H21B 109.5
C19 C21 H21C 109.5
H21A C21 H21C 109.5
H21B C21 H21C 109.5
C19 C22 H22A 109.5
C19 C22 H22B 109.5
H22A C22 H22B 109.5
C19 C22 H22C 109.5
H22A C22 H22C 109.5
H22B C22 H22C 109.5
C3 C23 H23A 109.5
C3 C23 H23B 109.5
H23A C23 H23B 109.5
C3 C23 H23C 109.5
H23A C23 H23C 109.5
H23B C23 H23C 109.5
O1 C24 H24A 109.5
O1 C24 H24B 109.5
H24A C24 H24B 109.5
O1 C24 H24C 109.5
H24A C24 H24C 109.5
H24B C24 H24C 109.5

loop_
_geom_bond_atom_site_label_1
_geom_bond_atom_site_label_2
_geom_bond_distance
Br C1 1.903(3)
N C8 1.380(4)
N C9 1.421(4)
N C10 1.480(4)
O1 C13 1.384(4)
O1 C24 1.397(4)
C1 C2 1.375(4)
C1 C9 1.407(4)
O2 C8 1.222(4)
C2 C3 1.385(5)
C2 H2A 0.9400
C3 C4 1.385(4)
C3 C23 1.516(5)
O3 C18 1.200(4)
O4 C18 1.338(3)
O4 C19 1.477(3)
C4 C5 1.395(4)
C4 H4A 0.9400
C5 C9 1.402(4)
C5 C6 1.512(4)
C6 C7 1.533(4)
C6 C17 1.539(4)
C6 H6A 0.9900
C7 C8 1.499(4)
C7 H7A 0.9800
C7 H7B 0.9800
C10 C16 1.518(4)
C10 H10A 0.9800
C10 H10B 0.9800
C11 C16 1.381(4)
C11 C12 1.416(5)
C11 H11A 0.9400
C12 C13 1.366(5)
C12 H12A 0.9400
C13 C14 1.370(5)
C14 C15 1.375(5)
C14 H14A 0.9400
C15 C16 1.392(4)
C15 H15A 0.9400
C17 C18 1.506(4)
C17 H17A 0.9800
C17 H17B 0.9800
C19 C21 1.504(6)
C19 C22 1.510(6)
C19 C20 1.525(5)
C20 H20A 0.9700
C20 H20B 0.9700
C20 H20C 0.9700
C21 H21A 0.9700
C21 H21B 0.9700
C21 H21C 0.9700
C22 H22A 0.9700
C22 H22B 0.9700
C22 H22C 0.9700
C23 H23A 0.9700
C23 H23B 0.9700
C23 H23C 0.9700
C24 H24A 0.9700
C24 H24B 0.9700
C24 H24C 0.9700
